data_4064582
loop_
_publ_author_name
'Demir, Selvan'
'Mueller, Thomas J.'
'Ziller, Joseph W.'
'Evans, William J.'

_publ_section_title
;
 \s Bond Metathesis Reactivity of Allyl Scandium Metallocenes with
 Diphenyldichalcogenides, PhEEPh (E = S, Se, Te)
;
_journal_issue 11
_journal_name_full Organometallics
_journal_page_first 3083
_journal_paper_doi 10.1021/om2001876
_journal_volume 30
_journal_year 2011
_chemical_formula_sum 'C28 H39 O S Sc'
_chemical_formula_weight 468.61
_chemical_name_systematic
; 
 ? 
;
_space_group_IT_number 2
_symmetry_cell_setting triclinic
_symmetry_space_group_name_Hall '-P 1'
_symmetry_space_group_name_H-M 'P -1'
_atom_sites_solution_hydrogens difmap
_atom_sites_solution_primary direct
_atom_sites_solution_secondary difmap
_audit_creation_method SHELXTL
_cell_angle_alpha 81.1952(5)
_cell_angle_beta 75.3670(5)
_cell_angle_gamma 71.1870(5)
_cell_formula_units_Z 2
_cell_length_a 8.9008(4)
_cell_length_b 9.4443(5)
_cell_length_c 15.9737(8)
_cell_measurement_reflns_used 9931
_cell_measurement_temperature 148(2)
_cell_measurement_theta_max 28.26
_cell_measurement_theta_min 2.48
_cell_volume 1226.05(11)
_computing_cell_refinement 'Bruker SAINT'
_computing_data_collection 'Bruker APEX2'
_computing_data_reduction 'Bruker SAINT'
_computing_molecular_graphics 'Bruker SHELXTL'
_computing_publication_material 'Bruker SHELXTL'
_computing_structure_refinement 'SHELXL-97 (Sheldrick, 2008)'
_computing_structure_solution 'SHELXS-97 (Sheldrick, 2008)'
_diffrn_ambient_temperature 148(2)
_diffrn_measured_fraction_theta_full 0.951
_diffrn_measured_fraction_theta_max 0.951
_diffrn_measurement_device_type 'Bruker APEX-II CCD'
_diffrn_measurement_method '\f and \w scans'
_diffrn_radiation_monochromator graphite
_diffrn_radiation_source 'fine-focus sealed tube'
_diffrn_radiation_type MoK\a
_diffrn_radiation_wavelength 0.71073
_diffrn_reflns_av_R_equivalents 0.0163
_diffrn_reflns_av_sigmaI/netI 0.0192
_diffrn_reflns_limit_h_max 11
_diffrn_reflns_limit_h_min -11
_diffrn_reflns_limit_k_max 12
_diffrn_reflns_limit_k_min -12
_diffrn_reflns_limit_l_max 20
_diffrn_reflns_limit_l_min -20
_diffrn_reflns_number 14202
_diffrn_reflns_theta_full 27.87
_diffrn_reflns_theta_max 27.87
_diffrn_reflns_theta_min 2.29
_exptl_absorpt_coefficient_mu 0.403
_exptl_absorpt_correction_T_max 0.9187
_exptl_absorpt_correction_T_min 0.8741
_exptl_absorpt_correction_type numerical
_exptl_absorpt_process_details 'Bruker SADABS'
_exptl_crystal_colour colourless
_exptl_crystal_density_diffrn 1.269
_exptl_crystal_density_meas ?
_exptl_crystal_density_method 'not measured'
_exptl_crystal_description prism
_exptl_crystal_F_000 504
_exptl_crystal_size_max 0.34
_exptl_crystal_size_mid 0.22
_exptl_crystal_size_min 0.21
_refine_diff_density_max 0.399
_refine_diff_density_min -0.182
_refine_diff_density_rms 0.047
_refine_ls_extinction_method none
_refine_ls_goodness_of_fit_ref 1.054
_refine_ls_hydrogen_treatment refall
_refine_ls_matrix_type full
_refine_ls_number_parameters 436
_refine_ls_number_reflns 5563
_refine_ls_number_restraints 0
_refine_ls_restrained_S_all 1.054
_refine_ls_R_factor_all 0.0333
_refine_ls_R_factor_gt 0.0302
_refine_ls_shift/su_max 0.001
_refine_ls_shift/su_mean 0.000
_refine_ls_structure_factor_coef Fsqd
_refine_ls_weighting_details 'calc w=1/[\s^2^(Fo^2^)+(0.0438P)^2^+0.4540P] where P=(Fo^2^+2Fc^2^)/3'
_refine_ls_weighting_scheme calc
_refine_ls_wR_factor_gt 0.0793
_refine_ls_wR_factor_ref 0.0817
_reflns_number_gt 5060
_reflns_number_total 5563
_reflns_threshold_expression >2sigma(I)
_cod_data_source_file om2001876_si_002.cif
_cod_data_source_block sd21
_cod_depositor_comments
;
The following automatic conversions were performed:

'_symmetry_cell_setting' value 'Triclinic' changed to 'triclinic'
according to /home/saulius/struct/CIF-dictionaries/cif_core.dic
dictionary named 'cif_core.dic' version 2.4.1 from 2010-06-29.

Automatic conversion script
Id: cif_fix_values 1715 2011-07-08 13:25:40Z adriana 

The following automatic conversions were performed:

'_exptl_crystal_density_meas' value 'none' was changed to '?' - the
value is perceived as not measured.

Automatic conversion script
Id: cif_fix_values 3008 2015-01-20 13:52:24Z robertas 
;
_cod_original_cell_volume 1226.05(10)
_cod_original_sg_symbol_H-M P-1
_cod_database_code 4064582

loop_
_symmetry_equiv_pos_as_xyz
'x, y, z'
'-x, -y, -z'

loop_
_atom_site_label
_atom_site_type_symbol
_atom_site_fract_x
_atom_site_fract_y
_atom_site_fract_z
_atom_site_U_iso_or_equiv
_atom_site_adp_type
_atom_site_occupancy
_atom_site_symmetry_multiplicity
_atom_site_calc_flag
Sc1 Sc 0.70153(3) 0.71354(2) 0.272865(14) 0.01439(7) Uani 1 1 d
S1 S 0.49287(4) 0.84733(4) 0.18342(2) 0.02193(9) Uani 1 1 d
O1 O 0.85081(11) 0.87046(10) 0.21659(6) 0.02016(19) Uani 1 1 d
C1 C 0.44838(15) 0.76532(15) 0.39370(8) 0.0198(2) Uani 1 1 d
C2 C 0.48056(15) 0.90574(14) 0.37411(8) 0.0196(2) Uani 1 1 d
C3 C 0.62888(15) 0.89040(14) 0.39726(8) 0.0181(2) Uani 1 1 d
C4 C 0.69240(15) 0.73932(14) 0.42878(8) 0.0176(2) Uani 1 1 d
C5 C 0.57895(15) 0.66337(14) 0.42677(8) 0.0188(2) Uani 1 1 d
C6 C 0.29514(17) 0.73595(19) 0.38819(10) 0.0281(3) Uani 1 1 d
C7 C 0.36576(19) 1.05196(17) 0.34772(10) 0.0279(3) Uani 1 1 d
C8 C 0.69098(18) 1.01926(15) 0.39981(9) 0.0237(3) Uani 1 1 d
C9 C 0.83794(17) 0.67779(16) 0.46933(9) 0.0224(3) Uani 1 1 d
C10 C 0.92313(16) 0.54720(14) 0.16440(8) 0.0211(3) Uani 1 1 d
C11 C 0.96526(15) 0.49342(14) 0.24624(8) 0.0193(2) Uani 1 1 d
C12 C 0.84255(15) 0.43299(13) 0.29881(8) 0.0192(2) Uani 1 1 d
C13 C 0.72118(16) 0.45374(14) 0.25138(9) 0.0207(3) Uani 1 1 d
C14 C 0.77324(16) 0.52245(14) 0.16840(9) 0.0211(3) Uani 1 1 d
C15 C 1.02403(18) 0.60749(17) 0.08578(9) 0.0269(3) Uani 1 1 d
C16 C 1.12604(16) 0.47431(17) 0.26789(10) 0.0246(3) Uani 1 1 d
C17 C 0.85623(18) 0.34002(15) 0.38313(9) 0.0237(3) Uani 1 1 d
C18 C 0.56904(18) 0.40665(16) 0.28025(10) 0.0273(3) Uani 1 1 d
C19 C 0.51849(15) 0.79357(14) 0.07818(8) 0.0195(2) Uani 1 1 d
C20 C 0.41118(19) 0.7285(2) 0.06210(11) 0.0359(4) Uani 1 1 d
C21 C 0.4230(2) 0.6909(3) -0.02048(12) 0.0469(5) Uani 1 1 d
C22 C 0.54310(19) 0.71668(18) -0.08829(10) 0.0325(3) Uani 1 1 d
C23 C 0.6509(2) 0.78082(18) -0.07379(10) 0.0343(3) Uani 1 1 d
C24 C 0.6387(2) 0.82001(19) 0.00828(10) 0.0340(3) Uani 1 1 d
C25 C 0.8077(2) 1.00394(17) 0.15722(10) 0.0303(3) Uani 1 1 d
C26 C 0.9581(2) 1.0572(2) 0.13034(11) 0.0379(4) Uani 1 1 d
C27 C 1.03045(19) 1.01294(18) 0.21043(11) 0.0318(3) Uani 1 1 d
C28 C 0.99935(16) 0.86345(16) 0.24219(10) 0.0244(3) Uani 1 1 d
H5A H 0.5859(19) 0.5605(19) 0.4469(11) 0.025(4) Uiso 1 1 d
H6A H 0.202(2) 0.796(2) 0.4275(12) 0.037(5) Uiso 1 1 d
H6B H 0.300(2) 0.632(2) 0.4028(12) 0.042(5) Uiso 1 1 d
H6C H 0.275(2) 0.761(2) 0.3314(14) 0.044(5) Uiso 1 1 d
H7A H 0.332(3) 1.120(3) 0.3888(19) 0.086(9) Uiso 1 1 d
H7B H 0.274(4) 1.037(3) 0.3406(19) 0.102(10) Uiso 1 1 d
H7C H 0.414(3) 1.101(3) 0.2953(17) 0.073(8) Uiso 1 1 d
H8A H 0.618(2) 1.085(2) 0.4408(13) 0.041(5) Uiso 1 1 d
H8B H 0.702(2) 1.078(2) 0.3441(12) 0.035(5) Uiso 1 1 d
H8C H 0.791(2) 0.986(2) 0.4186(12) 0.037(5) Uiso 1 1 d
H9A H 0.813(3) 0.626(3) 0.5211(17) 0.069(7) Uiso 1 1 d
H9B H 0.868(3) 0.760(3) 0.4846(15) 0.065(7) Uiso 1 1 d
H9C H 0.933(3) 0.616(3) 0.4351(15) 0.063(7) Uiso 1 1 d
H14A H 0.7156(19) 0.5465(18) 0.1227(11) 0.023(4) Uiso 1 1 d
H15A H 1.132(3) 0.540(3) 0.0695(15) 0.059(6) Uiso 1 1 d
H15B H 1.039(3) 0.702(3) 0.0924(14) 0.052(6) Uiso 1 1 d
H15C H 0.970(3) 0.629(2) 0.0399(14) 0.052(6) Uiso 1 1 d
H16A H 1.183(2) 0.372(2) 0.2787(12) 0.040(5) Uiso 1 1 d
H16B H 1.118(2) 0.530(2) 0.3158(13) 0.041(5) Uiso 1 1 d
H16C H 1.193(2) 0.511(2) 0.2237(12) 0.034(5) Uiso 1 1 d
H17A H 0.938(2) 0.246(2) 0.3727(12) 0.041(5) Uiso 1 1 d
H17B H 0.755(2) 0.321(2) 0.4148(11) 0.033(4) Uiso 1 1 d
H17C H 0.884(2) 0.3843(19) 0.4234(11) 0.030(4) Uiso 1 1 d
H18A H 0.584(2) 0.311(2) 0.2572(12) 0.039(5) Uiso 1 1 d
H18B H 0.480(2) 0.479(2) 0.2574(12) 0.040(5) Uiso 1 1 d
H18C H 0.533(2) 0.399(2) 0.3432(13) 0.034(5) Uiso 1 1 d
H20A H 0.331(3) 0.708(2) 0.1084(14) 0.055(6) Uiso 1 1 d
H21A H 0.352(3) 0.648(3) -0.0287(15) 0.065(7) Uiso 1 1 d
H22A H 0.551(2) 0.689(2) -0.1421(13) 0.038(5) Uiso 1 1 d
H23A H 0.730(3) 0.800(2) -0.1195(14) 0.052(6) Uiso 1 1 d
H24A H 0.712(3) 0.870(2) 0.0173(14) 0.055(6) Uiso 1 1 d
H25A H 0.709(2) 1.083(2) 0.1902(13) 0.045(5) Uiso 1 1 d
H25B H 0.782(2) 0.972(2) 0.1107(12) 0.038(5) Uiso 1 1 d
H26A H 0.929(3) 1.160(3) 0.1149(14) 0.056(6) Uiso 1 1 d
H26B H 1.037(3) 0.999(2) 0.0797(13) 0.046(5) Uiso 1 1 d
H27A H 1.144(3) 1.004(2) 0.2012(13) 0.043(5) Uiso 1 1 d
H27B H 0.970(2) 1.088(2) 0.2529(12) 0.038(5) Uiso 1 1 d
H28A H 1.085(2) 0.7825(18) 0.2152(10) 0.024(4) Uiso 1 1 d
H28B H 0.982(2) 0.8438(18) 0.3043(11) 0.028(4) Uiso 1 1 d

loop_
_atom_site_aniso_label
_atom_site_aniso_U_11
_atom_site_aniso_U_22
_atom_site_aniso_U_33
_atom_site_aniso_U_23
_atom_site_aniso_U_13
_atom_site_aniso_U_12
Sc1 0.01409(12) 0.01497(12) 0.01427(12) -0.00129(8) -0.00394(8) -0.00381(8)
S1 0.01809(15) 0.02779(17) 0.01734(15) -0.00321(12) -0.00629(11) -0.00078(12)
O1 0.0184(4) 0.0197(4) 0.0223(4) 0.0007(3) -0.0043(3) -0.0066(3)
C1 0.0167(6) 0.0268(6) 0.0150(6) -0.0028(5) -0.0010(4) -0.0068(5)
C2 0.0186(6) 0.0217(6) 0.0151(6) -0.0038(5) -0.0019(4) -0.0018(5)
C3 0.0196(6) 0.0189(6) 0.0146(5) -0.0037(4) -0.0022(4) -0.0043(5)
C4 0.0187(6) 0.0203(6) 0.0140(5) -0.0024(4) -0.0038(4) -0.0052(5)
C5 0.0206(6) 0.0212(6) 0.0147(5) 0.0000(5) -0.0023(4) -0.0080(5)
C6 0.0205(6) 0.0429(9) 0.0230(7) -0.0001(6) -0.0039(5) -0.0141(6)
C7 0.0264(7) 0.0253(7) 0.0253(7) -0.0046(6) -0.0080(6) 0.0044(6)
C8 0.0293(7) 0.0202(6) 0.0223(7) -0.0049(5) -0.0035(5) -0.0081(5)
C9 0.0230(6) 0.0238(6) 0.0211(6) -0.0024(5) -0.0094(5) -0.0042(5)
C10 0.0219(6) 0.0191(6) 0.0196(6) -0.0058(5) -0.0044(5) -0.0007(5)
C11 0.0183(6) 0.0167(6) 0.0207(6) -0.0047(5) -0.0053(5) -0.0001(5)
C12 0.0221(6) 0.0135(5) 0.0218(6) -0.0032(4) -0.0076(5) -0.0021(5)
C13 0.0238(6) 0.0150(6) 0.0251(6) -0.0035(5) -0.0097(5) -0.0043(5)
C14 0.0249(6) 0.0181(6) 0.0209(6) -0.0056(5) -0.0093(5) -0.0022(5)
C15 0.0272(7) 0.0286(7) 0.0206(7) -0.0043(5) -0.0013(5) -0.0045(6)
C16 0.0178(6) 0.0259(7) 0.0286(7) -0.0031(6) -0.0069(5) -0.0024(5)
C17 0.0285(7) 0.0187(6) 0.0247(7) 0.0011(5) -0.0109(5) -0.0053(5)
C18 0.0302(7) 0.0229(7) 0.0354(8) 0.0003(6) -0.0150(6) -0.0117(6)
C19 0.0189(6) 0.0200(6) 0.0176(6) 0.0003(4) -0.0071(5) -0.0016(5)
C20 0.0256(7) 0.0563(10) 0.0308(8) -0.0155(7) 0.0025(6) -0.0199(7)
C21 0.0290(8) 0.0777(13) 0.0449(10) -0.0315(9) -0.0042(7) -0.0213(9)
C22 0.0336(8) 0.0383(8) 0.0225(7) -0.0088(6) -0.0125(6) 0.0013(6)
C23 0.0473(9) 0.0354(8) 0.0195(7) 0.0012(6) -0.0001(6) -0.0183(7)
C24 0.0412(9) 0.0436(9) 0.0244(7) -0.0040(6) -0.0004(6) -0.0267(7)
C25 0.0381(8) 0.0282(7) 0.0303(8) 0.0106(6) -0.0158(6) -0.0171(6)
C26 0.0426(9) 0.0374(9) 0.0378(9) 0.0104(7) -0.0090(7) -0.0234(8)
C27 0.0255(7) 0.0301(8) 0.0428(9) -0.0007(6) -0.0070(6) -0.0137(6)
C28 0.0161(6) 0.0256(7) 0.0311(7) -0.0016(5) -0.0051(5) -0.0062(5)

loop_
_atom_type_symbol
_atom_type_description
_atom_type_scat_dispersion_real
_atom_type_scat_dispersion_imag
_atom_type_scat_source
C C 0.0033 0.0016 'International Tables Vol C Tables 4.2.6.8 and 6.1.1.4'
H H 0.0000 0.0000 'International Tables Vol C Tables 4.2.6.8 and 6.1.1.4'
O O 0.0106 0.0060 'International Tables Vol C Tables 4.2.6.8 and 6.1.1.4'
S S 0.1246 0.1234 'International Tables Vol C Tables 4.2.6.8 and 6.1.1.4'
Sc Sc 0.2519 0.3716 'International Tables Vol C Tables 4.2.6.8 and 6.1.1.4'

loop_
_geom_angle_atom_site_label_1
_geom_angle_atom_site_label_2
_geom_angle_atom_site_label_3
_geom_angle
Cnt1 Sc1 S1 100.7
Cnt1 Sc1 O1 104.8
Cnt2 Sc1 S1 110.7
Cnt2 Sc1 O1 107.2
Cnt1 Sc1 Cnt2 133.5
O1 Sc1 C5 127.82(4)
O1 Sc1 C14 107.13(4)
C5 Sc1 C14 120.72(4)
O1 Sc1 C13 135.52(4)
C5 Sc1 C13 87.47(4)
C14 Sc1 C13 33.37(4)
O1 Sc1 C4 95.43(4)
C5 Sc1 C4 33.17(4)
C14 Sc1 C4 141.53(4)
C13 Sc1 C4 110.88(4)
O1 Sc1 S1 92.16(3)
C5 Sc1 S1 112.96(3)
C14 Sc1 S1 81.84(3)
C13 Sc1 S1 97.61(3)
C4 Sc1 S1 128.92(3)
O1 Sc1 C1 126.01(4)
C5 Sc1 C1 32.74(4)
C14 Sc1 C1 124.33(4)
C13 Sc1 C1 98.40(4)
C4 Sc1 C1 54.33(4)
S1 Sc1 C1 80.93(3)
O1 Sc1 C10 80.78(4)
C5 Sc1 C10 131.78(4)
C14 Sc1 C10 32.67(4)
C13 Sc1 C10 54.76(4)
C4 Sc1 C10 129.22(4)
S1 Sc1 C10 101.87(3)
C1 Sc1 C10 153.14(4)
O1 Sc1 C12 119.82(4)
C5 Sc1 C12 78.27(4)
C14 Sc1 C12 53.96(4)
C13 Sc1 C12 32.67(4)
C4 Sc1 C12 87.87(4)
S1 Sc1 C12 130.14(3)
C1 Sc1 C12 104.07(4)
C10 Sc1 C12 53.64(4)
O1 Sc1 C11 88.36(4)
C5 Sc1 C11 102.97(4)
C14 Sc1 C11 53.77(4)
C13 Sc1 C11 54.17(4)
C4 Sc1 C11 97.44(4)
S1 Sc1 C11 133.28(3)
C1 Sc1 C11 133.65(4)
C10 Sc1 C11 32.31(4)
C12 Sc1 C11 32.10(4)
O1 Sc1 C2 94.25(4)
C5 Sc1 C2 53.43(4)
C14 Sc1 C2 149.51(4)
C13 Sc1 C2 130.22(4)
C4 Sc1 C2 53.36(4)
S1 Sc1 C2 75.76(3)
C1 Sc1 C2 32.03(4)
C10 Sc1 C2 174.47(4)
C12 Sc1 C2 131.68(4)
C11 Sc1 C2 150.80(4)
O1 Sc1 C3 77.47(4)
C5 Sc1 C3 53.36(4)
C14 Sc1 C3 173.43(4)
C13 Sc1 C3 140.37(4)
C4 Sc1 C3 32.04(4)
S1 Sc1 C3 102.90(3)
C1 Sc1 C3 52.95(4)
C10 Sc1 C3 147.42(4)
C12 Sc1 C3 119.80(4)
C11 Sc1 C3 122.65(4)
C2 Sc1 C3 31.53(4)
C19 S1 Sc1 119.93(4)
C28 O1 C25 109.15(10)
C28 O1 Sc1 124.09(8)
C25 O1 Sc1 126.42(8)
C5 C1 C2 107.50(11)
C5 C1 C6 126.57(12)
C2 C1 C6 125.69(12)
C5 C1 Sc1 70.97(7)
C2 C1 Sc1 76.60(7)
C6 C1 Sc1 122.59(9)
C3 C2 C1 108.15(11)
C3 C2 C7 124.89(12)
C1 C2 C7 126.24(12)
C3 C2 Sc1 74.67(7)
C1 C2 Sc1 71.38(7)
C7 C2 Sc1 127.45(9)
C2 C3 C4 108.39(11)
C2 C3 C8 124.19(12)
C4 C3 C8 126.82(12)
C2 C3 Sc1 73.79(7)
C4 C3 Sc1 70.29(7)
C8 C3 Sc1 128.74(9)
C3 C4 C5 106.96(11)
C3 C4 C9 126.11(11)
C5 C4 C9 126.30(12)
C3 C4 Sc1 77.68(7)
C5 C4 Sc1 71.42(7)
C9 C4 Sc1 123.49(8)
C1 C5 C4 108.97(11)
C1 C5 Sc1 76.30(7)
C4 C5 Sc1 75.42(7)
C14 C10 C11 107.19(12)
C14 C10 C15 125.72(12)
C11 C10 C15 126.92(12)
C14 C10 Sc1 70.72(7)
C11 C10 Sc1 75.08(7)
C15 C10 Sc1 123.27(9)
C12 C11 C10 108.07(11)
C12 C11 C16 124.65(12)
C10 C11 C16 126.22(12)
C12 C11 Sc1 73.32(7)
C10 C11 Sc1 72.61(7)
C16 C11 Sc1 129.11(9)
C13 C12 C11 108.32(11)
C13 C12 C17 126.28(12)
C11 C12 C17 124.59(12)
C13 C12 Sc1 70.35(7)
C11 C12 Sc1 74.57(7)
C17 C12 Sc1 128.98(9)
C12 C13 C14 107.12(11)
C12 C13 C18 127.44(12)
C14 C13 C18 125.39(12)
C12 C13 Sc1 76.98(7)
C14 C13 Sc1 73.09(7)
C18 C13 Sc1 117.77(9)
C10 C14 C13 109.26(11)
C10 C14 Sc1 76.61(7)
C13 C14 Sc1 73.54(7)
C20 C19 C24 117.32(13)
C20 C19 S1 119.59(11)
C24 C19 S1 123.02(11)
C19 C20 C21 121.25(15)
C22 C21 C20 120.52(15)
C23 C22 C21 119.20(14)
C22 C23 C24 120.53(15)
C23 C24 C19 121.16(14)
O1 C25 C26 104.99(12)
C27 C26 C25 102.90(12)
C28 C27 C26 102.29(12)
O1 C28 C27 106.15(11)

loop_
_geom_bond_atom_site_label_1
_geom_bond_atom_site_label_2
_geom_bond_distance
Sc1 Cnt1 2.244
Sc1 Cnt2 2.217
Sc1 O1 2.2425(9)
Sc1 C5 2.4659(12)
Sc1 C14 2.4678(12)
Sc1 C13 2.4737(12)
Sc1 C4 2.5177(12)
Sc1 S1 2.5222(4)
Sc1 C1 2.5343(12)
Sc1 C10 2.5433(13)
Sc1 C12 2.5591(12)
Sc1 C11 2.5752(12)
Sc1 C2 2.6015(12)
Sc1 C3 2.6128(12)
S1 C19 1.7689(13)
O1 C28 1.4587(15)
O1 C25 1.4633(16)
C1 C5 1.4106(18)
C1 C2 1.4183(18)
C1 C6 1.5024(18)
C2 C3 1.4169(17)
C2 C7 1.5027(18)
C3 C4 1.4187(17)
C3 C8 1.4995(18)
C4 C5 1.4232(17)
C4 C9 1.5029(17)
C10 C14 1.4114(19)
C10 C11 1.4245(18)
C10 C15 1.4997(19)
C11 C12 1.4197(18)
C11 C16 1.5048(18)
C12 C13 1.4181(17)
C12 C17 1.5006(18)
C13 C14 1.4188(19)
C13 C18 1.5015(19)
C19 C20 1.381(2)
C19 C24 1.3916(19)
C20 C21 1.388(2)
C21 C22 1.370(2)
C22 C23 1.368(2)
C23 C24 1.385(2)
C25 C26 1.519(2)
C26 C27 1.518(2)
C27 C28 1.513(2)
